data_4503806
loop_
_publ_author_name
'Rohl, Andrew L.'
'Moret, Massimo'
'Kaminsky, Werner'
'Claborn, Kacey'
'McKinnon, Joshua J.'
'Kahr, Bart'

_publ_section_title
;
 Hirshfeld Surfaces Identify Inadequacies in Computations of
 Intermolecular Interactions in Crystals: Pentamorphic
 1,8-Dihydroxyanthraquinone
;
_journal_issue 12
_journal_name_full 'Crystal Growth &amp; Design'
_journal_page_first 4517
_journal_paper_doi 10.1021/cg8005212
_journal_volume 8
_journal_year 2008
_chemical_formula_moiety 'C14 H8 O4'
_chemical_formula_sum 'C14 H8 O4'
_chemical_formula_weight 240.20
_chemical_name_common dihyanthraquin_Pb1_LT
_chemical_name_systematic dihyanthraquin_Pb1_LT
_space_group_IT_number 2
_symmetry_cell_setting triclinic
_symmetry_Int_Tables_number 2
_symmetry_space_group_name_Hall '-P 1'
_symmetry_space_group_name_H-M 'P -1'
_atom_sites_solution_hydrogens geom
_atom_sites_solution_primary direct
_atom_sites_solution_secondary difmap
_audit_creation_method SHELXL-97
_cell_angle_alpha 78.058(8)
_cell_angle_beta 83.905(9)
_cell_angle_gamma 88.995(11)
_cell_formula_units_Z 8
_cell_length_a 10.2110(15)
_cell_length_b 10.3080(15)
_cell_length_c 19.776(3)
_cell_measurement_reflns_used 226
_cell_measurement_temperature 130(2)
_cell_measurement_theta_max 20
_cell_measurement_theta_min 3
_cell_volume 2024.9(5)
_computing_cell_refinement 'HKL Scalepack (Otwinowski & Minor 1997)'
_computing_data_collection KappaCCD
_computing_data_reduction HKL2000
_computing_molecular_graphics 'maXus, Zortep'
_computing_publication_material 'SHELXL-97 (Sheldrick, 1997)'
_computing_structure_refinement 'SHELXL-97 (Sheldrick, 1997)'
_computing_structure_solution SIR97
_diffrn_ambient_temperature 130(2)
_diffrn_measured_fraction_theta_full 0.853
_diffrn_measured_fraction_theta_max 0.835
_diffrn_measurement_device_type 'Nonius KappaCCD'
_diffrn_measurement_method '\f and \w scans'
_diffrn_radiation_monochromator graphite
_diffrn_radiation_source 'fine-focus sealed tube'
_diffrn_radiation_type MoK\a
_diffrn_radiation_wavelength 0.71070
_diffrn_reflns_av_R_equivalents 0.1098
_diffrn_reflns_av_sigmaI/netI 0.2296
_diffrn_reflns_limit_h_max 12
_diffrn_reflns_limit_h_min -12
_diffrn_reflns_limit_k_max 12
_diffrn_reflns_limit_k_min -12
_diffrn_reflns_limit_l_max 24
_diffrn_reflns_limit_l_min -20
_diffrn_reflns_number 9853
_diffrn_reflns_theta_full 25.00
_diffrn_reflns_theta_max 26.36
_diffrn_reflns_theta_min 3.57
_exptl_absorpt_coefficient_mu 0.117
_exptl_absorpt_correction_T_max 0.988
_exptl_absorpt_correction_T_min 0.949
_exptl_absorpt_correction_type multi-scan
_exptl_absorpt_process_details HKL2000
_exptl_crystal_colour orange
_exptl_crystal_colour_lustre clear
_exptl_crystal_density_diffrn 1.576
_exptl_crystal_density_method 'not measured'
_exptl_crystal_description prism
_exptl_crystal_F_000 992
_exptl_crystal_size_max 0.43
_exptl_crystal_size_mid 0.43
_exptl_crystal_size_min 0.12
_refine_diff_density_max 0.249
_refine_diff_density_min -0.267
_refine_diff_density_rms 0.054
_refine_ls_extinction_method none
_refine_ls_goodness_of_fit_ref 0.904
_refine_ls_hydrogen_treatment constr
_refine_ls_matrix_type full
_refine_ls_number_parameters 657
_refine_ls_number_reflns 6913
_refine_ls_number_restraints 0
_refine_ls_restrained_S_all 0.904
_refine_ls_R_factor_all 0.2000
_refine_ls_R_factor_gt 0.0685
_refine_ls_shift/su_max 0.000
_refine_ls_shift/su_mean 0.000
_refine_ls_structure_factor_coef Fsqd
_refine_ls_weighting_details 'calc w=1/[\s^2^(Fo^2^)+(0.0000P)^2^+0.0000P] where P=(Fo^2^+2Fc^2^)/3'
_refine_ls_weighting_scheme calc
_refine_ls_wR_factor_gt 0.1121
_refine_ls_wR_factor_ref 0.1496
_reflns_number_gt 2943
_reflns_number_total 6913
_reflns_threshold_expression >2sigma(I)
_cod_data_source_file cg8005212_si_004.cif
_cod_data_source_block shelxl
_cod_database_code 4503806

loop_
_symmetry_equiv_pos_as_xyz
'x, y, z'
'-x, -y, -z'

loop_
_atom_site_label
_atom_site_type_symbol
_atom_site_fract_x
_atom_site_fract_y
_atom_site_fract_z
_atom_site_U_iso_or_equiv
_atom_site_adp_type
_atom_site_occupancy
_atom_site_symmetry_multiplicity
_atom_site_calc_flag
_atom_site_refinement_flags
C1 C 0.9941(4) 0.2208(4) 0.4037(2) 0.0306(11) Uani 1 1 d .
C2 C 0.8924(4) 0.1828(4) 0.3630(2) 0.0272(10) Uani 1 1 d .
C3 C 0.7721(4) 0.1237(4) 0.3969(2) 0.0246(10) Uani 1 1 d .
C4 C 0.7499(4) 0.0954(4) 0.4721(2) 0.0269(11) Uani 1 1 d .
C5 C 0.8556(4) 0.1211(4) 0.5142(2) 0.0242(10) Uani 1 1 d .
C6 C 0.9739(4) 0.1818(4) 0.4794(2) 0.0270(10) Uani 1 1 d .
C7 C 0.6776(4) 0.0940(4) 0.3571(2) 0.0284(11) Uani 1 1 d .
C8 C 0.7037(4) 0.1127(4) 0.2851(2) 0.0314(11) Uani 1 1 d .
H8 H 0.6404 0.0871 0.2584 0.038 Uiso 1 1 calc R
C9 C 0.8221(4) 0.1687(4) 0.2527(2) 0.0328(11) Uani 1 1 d .
H9 H 0.8393 0.1824 0.2035 0.039 Uiso 1 1 calc R
C10 C 0.9160(4) 0.2049(4) 0.2912(2) 0.0315(11) Uani 1 1 d .
H10 H 0.9963 0.2449 0.2684 0.038 Uiso 1 1 calc R
C11 C 0.8404(4) 0.0847(4) 0.5870(2) 0.0266(10) Uani 1 1 d .
C12 C 0.9416(4) 0.1085(4) 0.6247(2) 0.0307(11) Uani 1 1 d .
H12 H 0.9313 0.0839 0.6740 0.037 Uiso 1 1 calc R
C13 C 1.0563(4) 0.1676(4) 0.5907(2) 0.0330(11) Uani 1 1 d .
H13 H 1.1249 0.1838 0.6169 0.040 Uiso 1 1 calc R
C14 C 1.0737(4) 0.2044(4) 0.5183(2) 0.0336(11) Uani 1 1 d .
H14 H 1.1539 0.2450 0.4956 0.040 Uiso 1 1 calc R
C21 C 0.4752(4) 0.2957(4) 0.5358(2) 0.0302(11) Uani 1 1 d .
C22 C 0.5544(4) 0.3555(4) 0.4696(2) 0.0248(10) Uani 1 1 d .
C23 C 0.6781(4) 0.4141(4) 0.4700(2) 0.0245(10) Uani 1 1 d .
C24 C 0.7307(4) 0.4168(4) 0.5358(2) 0.0302(11) Uani 1 1 d .
C25 C 0.6567(4) 0.3542(4) 0.6015(2) 0.0275(10) Uani 1 1 d .
C26 C 0.5335(4) 0.2923(4) 0.6020(2) 0.0272(10) Uani 1 1 d .
C27 C 0.7488(4) 0.4680(4) 0.4060(2) 0.0294(11) Uani 1 1 d .
C28 C 0.6974(4) 0.4647(4) 0.3441(2) 0.0345(11) Uani 1 1 d .
H28 H 0.7461 0.5021 0.3010 0.041 Uiso 1 1 calc R
C29 C 0.5757(4) 0.4073(4) 0.3448(2) 0.0304(11) Uani 1 1 d .
H29 H 0.5416 0.4047 0.3022 0.036 Uiso 1 1 calc R
C30 C 0.5027(4) 0.3534(4) 0.4076(2) 0.0287(11) Uani 1 1 d .
H30 H 0.4184 0.3155 0.4081 0.034 Uiso 1 1 calc R
C31 C 0.7058(4) 0.3527(4) 0.6645(2) 0.0333(11) Uani 1 1 d .
C32 C 0.6366(5) 0.2860(4) 0.7268(2) 0.0393(12) Uani 1 1 d .
H32 H 0.6710 0.2839 0.7698 0.047 Uiso 1 1 calc R
C33 C 0.5194(5) 0.2239(4) 0.7257(2) 0.0409(13) Uani 1 1 d .
H33 H 0.4749 0.1763 0.7679 0.049 Uiso 1 1 calc R
C34 C 0.4653(4) 0.2295(4) 0.6643(2) 0.0334(11) Uani 1 1 d .
H34 H 0.3817 0.1904 0.6645 0.040 Uiso 1 1 calc R
C41 C 0.1741(4) 0.0431(4) -0.0854(2) 0.0301(11) Uani 1 1 d .
C42 C 0.1721(4) 0.0339(4) -0.0100(2) 0.0284(11) Uani 1 1 d .
C43 C 0.1226(4) 0.1375(4) 0.0219(2) 0.0265(10) Uani 1 1 d .
C44 C 0.0738(4) 0.2568(4) -0.0207(2) 0.0271(11) Uani 1 1 d .
C45 C 0.0748(4) 0.2700(4) -0.0944(2) 0.0261(10) Uani 1 1 d .
C46 C 0.1227(4) 0.1676(4) -0.1276(2) 0.0265(10) Uani 1 1 d .
C47 C 0.1192(4) 0.1218(4) 0.0939(2) 0.0317(11) Uani 1 1 d .
C48 C 0.1673(4) 0.0040(4) 0.1335(2) 0.0345(12) Uani 1 1 d .
H48 H 0.1655 -0.0073 0.1825 0.041 Uiso 1 1 calc R
C49 C 0.2160(4) -0.0924(4) 0.1010(2) 0.0336(11) Uani 1 1 d .
H49 H 0.2489 -0.1709 0.1280 0.040 Uiso 1 1 calc R
C50 C 0.2197(4) -0.0808(4) 0.0304(2) 0.0321(11) Uani 1 1 d .
H50 H 0.2544 -0.1505 0.0092 0.039 Uiso 1 1 calc R
C51 C 0.0309(4) 0.3869(4) -0.1372(2) 0.0284(11) Uani 1 1 d .
C52 C 0.0270(4) 0.3951(4) -0.2080(2) 0.0356(12) Uani 1 1 d .
H52 H -0.0063 0.4729 -0.2354 0.043 Uiso 1 1 calc R
C53 C 0.0704(4) 0.2928(5) -0.2386(2) 0.0380(12) Uani 1 1 d .
H53 H 0.0670 0.2998 -0.2870 0.046 Uiso 1 1 calc R
C54 C 0.1201(4) 0.1771(4) -0.1986(2) 0.0338(11) Uani 1 1 d .
H54 H 0.1516 0.1063 -0.2198 0.041 Uiso 1 1 calc R
C61 C 0.3160(4) 0.5078(4) 0.0555(2) 0.0310(12) Uani 1 1 d .
C62 C 0.3375(4) 0.4742(5) -0.0145(2) 0.0325(11) Uani 1 1 d .
C63 C 0.3916(4) 0.3482(4) -0.0210(2) 0.0285(11) Uani 1 1 d .
C64 C 0.4269(4) 0.2524(4) 0.0411(2) 0.0307(11) Uani 1 1 d .
C65 C 0.3943(4) 0.2804(4) 0.1095(2) 0.0232(10) Uani 1 1 d .
C66 C 0.3366(4) 0.4035(4) 0.1175(2) 0.0263(10) Uani 1 1 d .
C67 C 0.4132(4) 0.3187(5) -0.0871(2) 0.0326(11) Uani 1 1 d .
C68 C 0.3807(4) 0.4098(4) -0.1446(2) 0.0370(12) Uani 1 1 d .
H68 H 0.3948 0.3888 -0.1894 0.044 Uiso 1 1 calc R
C69 C 0.3277(4) 0.5315(5) -0.1374(2) 0.0395(13) Uani 1 1 d .
H69 H 0.3054 0.5935 -0.1771 0.047 Uiso 1 1 calc R
C70 C 0.3070(4) 0.5635(4) -0.0715(2) 0.0335(11) Uani 1 1 d .
H70 H 0.2716 0.6474 -0.0667 0.040 Uiso 1 1 calc R
C71 C 0.4137(4) 0.1880(4) 0.1690(2) 0.0304(11) Uani 1 1 d .
C72 C 0.3723(4) 0.2121(5) 0.2355(2) 0.0380(12) Uani 1 1 d .
H72 H 0.3847 0.1470 0.2760 0.046 Uiso 1 1 calc R
C73 C 0.3133(4) 0.3319(5) 0.2411(3) 0.0406(13) Uani 1 1 d .
H73 H 0.2837 0.3480 0.2858 0.049 Uiso 1 1 calc R
C74 C 0.2965(4) 0.4289(4) 0.1827(2) 0.0325(11) Uani 1 1 d .
H74 H 0.2580 0.5116 0.1873 0.039 Uiso 1 1 calc R
O1 O 0.6429(3) 0.0461(3) 0.50363(15) 0.0331(8) Uani 1 1 d .
O2 O 1.0949(3) 0.2802(3) 0.37364(17) 0.0470(9) Uani 1 1 d .
O3 O 0.5588(3) 0.0440(3) 0.38531(15) 0.0337(8) Uani 1 1 d .
H3 H 0.5571 0.0254 0.4288 0.050 Uiso 1 1 calc R
O4 O 0.7304(3) 0.0253(3) 0.62400(14) 0.0341(8) Uani 1 1 d .
H4 H 0.6774 0.0109 0.5966 0.051 Uiso 1 1 calc R
O21 O 0.8409(3) 0.4705(3) 0.53504(15) 0.0349(8) Uani 1 1 d .
O22 O 0.3651(3) 0.2496(3) 0.53640(15) 0.0376(8) Uani 1 1 d .
O23 O 0.8690(3) 0.5232(3) 0.40172(16) 0.0399(8) Uani 1 1 d .
H23 H 0.8891 0.5223 0.4419 0.060 Uiso 1 1 calc R
O24 O 0.8195(3) 0.4119(3) 0.67009(15) 0.0398(8) Uani 1 1 d .
H24 H 0.8500 0.4546 0.6308 0.060 Uiso 1 1 calc R
O41 O 0.0299(3) 0.3507(3) 0.00876(16) 0.0378(8) Uani 1 1 d .
O42 O 0.2175(3) -0.0471(3) -0.11344(16) 0.0403(9) Uani 1 1 d .
O43 O 0.0723(3) 0.2138(3) 0.12976(15) 0.0381(8) Uani 1 1 d .
H43 H 0.0529 0.2828 0.1019 0.057 Uiso 1 1 calc R
O44 O -0.0097(3) 0.4948(3) -0.11126(15) 0.0363(8) Uani 1 1 d .
H44 H -0.0102 0.4770 -0.0678 0.054 Uiso 1 1 calc R
O61 O 0.4786(3) 0.1442(3) 0.03398(16) 0.0348(8) Uani 1 1 d .
O62 O 0.2825(3) 0.6199(3) 0.06089(16) 0.0423(9) Uani 1 1 d .
O63 O 0.4623(3) 0.2028(3) -0.09868(16) 0.0414(8) Uani 1 1 d .
H63 H 0.4830 0.1562 -0.0613 0.062 Uiso 1 1 calc R
O64 O 0.4745(3) 0.0700(3) 0.16711(16) 0.0411(8) Uani 1 1 d .
H64 H 0.4929 0.0632 0.1256 0.062 Uiso 1 1 calc R

loop_
_atom_site_aniso_label
_atom_site_aniso_U_11
_atom_site_aniso_U_22
_atom_site_aniso_U_33
_atom_site_aniso_U_23
_atom_site_aniso_U_13
_atom_site_aniso_U_12
C1 0.034(3) 0.022(2) 0.034(3) -0.005(2) -0.001(2) 0.006(2)
C2 0.027(2) 0.023(2) 0.032(3) -0.006(2) -0.004(2) 0.005(2)
C3 0.025(2) 0.023(2) 0.026(3) -0.006(2) -0.002(2) 0.004(2)
C4 0.030(3) 0.012(2) 0.039(3) -0.006(2) 0.000(2) 0.008(2)
C5 0.023(2) 0.018(2) 0.034(3) -0.010(2) -0.004(2) 0.003(2)
C6 0.027(2) 0.022(2) 0.033(3) -0.009(2) -0.002(2) 0.009(2)
C7 0.023(2) 0.020(2) 0.040(3) -0.004(2) -0.005(2) 0.004(2)
C8 0.035(3) 0.028(3) 0.033(3) -0.009(2) -0.006(2) 0.007(2)
C9 0.040(3) 0.027(3) 0.029(3) -0.002(2) -0.002(2) 0.005(2)
C10 0.037(3) 0.022(2) 0.034(3) -0.005(2) -0.002(2) 0.002(2)
C11 0.027(2) 0.023(2) 0.029(3) -0.003(2) -0.004(2) 0.008(2)
C12 0.030(3) 0.028(3) 0.035(3) -0.004(2) -0.012(2) 0.011(2)
C13 0.030(3) 0.031(3) 0.041(3) -0.009(2) -0.017(2) 0.009(2)
C14 0.031(3) 0.027(3) 0.043(3) -0.007(2) -0.005(2) 0.007(2)
C21 0.028(3) 0.021(2) 0.041(3) -0.007(2) -0.002(2) 0.010(2)
C22 0.029(2) 0.019(2) 0.025(3) -0.004(2) -0.001(2) 0.011(2)
C23 0.037(3) 0.013(2) 0.024(3) -0.004(2) -0.008(2) 0.007(2)
C24 0.032(3) 0.022(2) 0.037(3) -0.008(2) -0.008(2) 0.010(2)
C25 0.032(3) 0.026(3) 0.025(3) -0.005(2) -0.008(2) 0.008(2)
C26 0.033(3) 0.018(2) 0.029(3) -0.003(2) -0.002(2) 0.010(2)
C27 0.033(3) 0.022(2) 0.032(3) -0.004(2) -0.002(2) 0.000(2)
C28 0.043(3) 0.025(3) 0.034(3) -0.004(2) -0.001(2) 0.004(2)
C29 0.036(3) 0.029(3) 0.027(3) -0.004(2) -0.009(2) 0.011(2)
C30 0.025(2) 0.025(3) 0.036(3) -0.006(2) -0.008(2) 0.006(2)
C31 0.042(3) 0.025(3) 0.035(3) -0.008(2) -0.012(2) 0.009(2)
C32 0.059(3) 0.028(3) 0.031(3) -0.003(2) -0.014(2) 0.008(3)
C33 0.062(3) 0.025(3) 0.034(3) -0.004(2) 0.000(3) 0.004(3)
C34 0.041(3) 0.024(3) 0.034(3) -0.005(2) -0.003(2) 0.003(2)
C41 0.023(2) 0.035(3) 0.034(3) -0.013(2) -0.003(2) 0.002(2)
C42 0.030(3) 0.024(3) 0.032(3) -0.005(2) -0.007(2) -0.006(2)
C43 0.025(2) 0.028(3) 0.026(3) -0.002(2) -0.0077(19) 0.001(2)
C44 0.023(2) 0.023(2) 0.037(3) -0.010(2) -0.007(2) 0.000(2)
C45 0.020(2) 0.025(3) 0.031(3) -0.002(2) -0.0027(19) -0.005(2)
C46 0.027(2) 0.025(3) 0.024(3) 0.003(2) -0.002(2) 0.000(2)
C47 0.024(2) 0.037(3) 0.036(3) -0.012(2) -0.001(2) -0.006(2)
C48 0.033(3) 0.031(3) 0.035(3) 0.003(2) -0.004(2) -0.001(2)
C49 0.028(3) 0.030(3) 0.041(3) -0.001(2) -0.005(2) 0.003(2)
C50 0.031(3) 0.028(3) 0.037(3) -0.007(2) -0.005(2) 0.003(2)
C51 0.024(2) 0.028(3) 0.032(3) -0.005(2) -0.001(2) -0.002(2)
C52 0.032(3) 0.033(3) 0.039(3) -0.003(2) -0.001(2) -0.004(2)
C53 0.040(3) 0.044(3) 0.030(3) -0.007(3) -0.009(2) 0.000(2)
C54 0.031(3) 0.031(3) 0.039(3) -0.007(2) -0.003(2) -0.001(2)
C61 0.018(2) 0.025(3) 0.050(3) -0.013(2) 0.005(2) -0.004(2)
C62 0.025(2) 0.038(3) 0.035(3) -0.007(2) -0.007(2) -0.005(2)
C63 0.030(3) 0.023(3) 0.031(3) -0.005(2) -0.001(2) -0.007(2)
C64 0.026(2) 0.028(3) 0.038(3) -0.006(2) -0.005(2) -0.007(2)
C65 0.024(2) 0.020(2) 0.026(3) -0.004(2) -0.0053(19) 0.0018(19)
C66 0.021(2) 0.026(3) 0.031(3) -0.006(2) 0.0031(19) -0.003(2)
C67 0.031(3) 0.037(3) 0.027(3) -0.001(2) 0.000(2) 0.002(2)
C68 0.039(3) 0.038(3) 0.035(3) -0.010(3) -0.004(2) 0.002(2)
C69 0.031(3) 0.048(3) 0.035(3) 0.007(3) -0.009(2) -0.010(2)
C70 0.028(3) 0.026(3) 0.041(3) 0.009(2) -0.008(2) 0.002(2)
C71 0.028(3) 0.030(3) 0.035(3) -0.009(2) -0.004(2) 0.000(2)
C72 0.032(3) 0.046(3) 0.033(3) 0.000(2) -0.006(2) -0.004(2)
C73 0.035(3) 0.055(3) 0.033(3) -0.015(3) 0.001(2) -0.007(3)
C74 0.026(2) 0.028(3) 0.043(3) -0.008(2) -0.002(2) -0.006(2)
O1 0.0273(17) 0.0307(18) 0.040(2) -0.0071(16) 0.0015(15) -0.0008(14)
O2 0.0381(19) 0.056(2) 0.045(2) -0.0122(18) 0.0104(16) -0.0147(18)
O3 0.0275(17) 0.0345(18) 0.039(2) -0.0084(17) -0.0026(15) -0.0042(14)
O4 0.0335(18) 0.0384(19) 0.0281(19) -0.0006(15) -0.0045(14) -0.0020(15)
O21 0.0368(18) 0.0330(18) 0.036(2) -0.0076(15) -0.0087(14) 0.0003(15)
O22 0.0291(18) 0.0385(19) 0.044(2) -0.0019(16) -0.0091(14) -0.0011(15)
O23 0.0396(19) 0.0372(19) 0.042(2) -0.0059(18) -0.0022(16) -0.0050(16)
O24 0.042(2) 0.045(2) 0.034(2) -0.0077(17) -0.0147(16) 0.0035(16)
O41 0.0358(18) 0.039(2) 0.044(2) -0.0193(17) -0.0058(15) 0.0073(15)
O42 0.052(2) 0.038(2) 0.037(2) -0.0203(17) -0.0108(16) 0.0173(16)
O43 0.044(2) 0.037(2) 0.035(2) -0.0120(16) -0.0011(16) 0.0014(16)
O44 0.0446(19) 0.0294(18) 0.036(2) -0.0064(16) -0.0129(17) 0.0113(15)
O61 0.0345(18) 0.0297(18) 0.042(2) -0.0119(16) -0.0029(14) 0.0128(15)
O62 0.049(2) 0.0259(19) 0.050(2) -0.0075(16) 0.0017(16) 0.0048(15)
O63 0.054(2) 0.036(2) 0.036(2) -0.0081(17) -0.0128(17) 0.0133(17)
O64 0.048(2) 0.038(2) 0.035(2) 0.0015(16) -0.0112(17) 0.0072(16)

loop_
_atom_type_symbol
_atom_type_description
_atom_type_scat_dispersion_real
_atom_type_scat_dispersion_imag
_atom_type_scat_source
C C 0.0033 0.0016 'International Tables Vol C Tables 4.2.6.8 and 6.1.1.4'
H H 0.0000 0.0000 'International Tables Vol C Tables 4.2.6.8 and 6.1.1.4'
O O 0.0106 0.0060 'International Tables Vol C Tables 4.2.6.8 and 6.1.1.4'

loop_
_exptl_crystal_face_index_h
_exptl_crystal_face_index_k
_exptl_crystal_face_index_l
_exptl_crystal_face_perp_dist
-1 -1 -1 1.9000
-1 0 0 1.3000
-1 0 -1 1.4000
-1 1 0 1.9000
0 -1 0 1.3000
0 -1 -1 1.4000
0 0 -1 0.7000
0 0 1 0.7000

loop_
_geom_angle_atom_site_label_1
_geom_angle_atom_site_label_2
_geom_angle_atom_site_label_3
_geom_angle
O2 C1 C6 121.4(4)
O2 C1 C2 120.3(4)
C6 C1 C2 118.3(4)
C10 C2 C3 120.0(4)
C10 C2 C1 119.4(4)
C3 C2 C1 120.6(4)
C7 C3 C2 119.0(4)
C7 C3 C4 121.1(3)
C2 C3 C4 119.9(4)
O1 C4 C3 121.3(4)
O1 C4 C5 118.3(4)
C3 C4 C5 120.3(3)
C11 C5 C6 119.8(4)
C11 C5 C4 121.4(3)
C6 C5 C4 118.8(4)
C14 C6 C5 119.1(4)
C14 C6 C1 119.2(4)
C5 C6 C1 121.6(4)
O3 C7 C3 122.5(4)
O3 C7 C8 116.9(4)
C3 C7 C8 120.6(4)
C9 C8 C7 119.7(4)
C9 C8 H8 120.1
C7 C8 H8 120.1
C8 C9 C10 120.6(4)
C8 C9 H9 119.7
C10 C9 H9 119.7
C2 C10 C9 119.9(4)
C2 C10 H10 120.0
C9 C10 H10 120.0
O4 C11 C12 116.7(4)
O4 C11 C5 123.3(3)
C12 C11 C5 120.0(4)
C13 C12 C11 120.0(4)
C13 C12 H12 120.0
C11 C12 H12 120.0
C12 C13 C14 121.0(4)
C12 C13 H13 119.5
C14 C13 H13 119.5
C6 C14 C13 120.1(4)
C6 C14 H14 120.0
C13 C14 H14 120.0
O22 C21 C22 121.4(4)
O22 C21 C26 120.5(4)
C22 C21 C26 118.1(4)
C30 C22 C23 121.1(4)
C30 C22 C21 118.2(4)
C23 C22 C21 120.6(4)
C27 C23 C22 118.1(4)
C27 C23 C24 121.4(4)
C22 C23 C24 120.5(4)
O21 C24 C25 120.8(4)
O21 C24 C23 119.5(4)
C25 C24 C23 119.7(4)
C31 C25 C26 118.6(4)
C31 C25 C24 120.9(4)
C26 C25 C24 120.5(4)
C34 C26 C25 120.4(4)
C34 C26 C21 119.3(4)
C25 C26 C21 120.3(4)
O23 C27 C28 117.5(4)
O23 C27 C23 121.8(4)
C28 C27 C23 120.6(4)
C29 C28 C27 120.4(4)
C29 C28 H28 119.8
C27 C28 H28 119.8
C28 C29 C30 120.3(4)
C28 C29 H29 119.8
C30 C29 H29 119.8
C22 C30 C29 119.4(4)
C22 C30 H30 120.3
C29 C30 H30 120.3
O24 C31 C25 123.5(4)
O24 C31 C32 116.5(4)
C25 C31 C32 120.0(4)
C33 C32 C31 120.1(4)
C33 C32 H32 120.0
C31 C32 H32 120.0
C32 C33 C34 121.0(5)
C32 C33 H33 119.5
C34 C33 H33 119.5
C33 C34 C26 119.7(4)
C33 C34 H34 120.1
C26 C34 H34 120.1
O42 C41 C42 121.7(4)
O42 C41 C46 120.6(4)
C42 C41 C46 117.7(4)
C50 C42 C43 119.7(4)
C50 C42 C41 118.8(4)
C43 C42 C41 121.5(4)
C47 C43 C42 119.1(4)
C47 C43 C44 121.5(4)
C42 C43 C44 119.3(4)
O41 C44 C45 120.4(4)
O41 C44 C43 118.8(4)
C45 C44 C43 120.9(4)
C46 C45 C51 117.1(4)
C46 C45 C44 121.1(4)
C51 C45 C44 121.8(4)
C54 C46 C45 121.7(4)
C54 C46 C41 118.7(4)
C45 C46 C41 119.6(4)
O43 C47 C43 124.1(4)
O43 C47 C48 116.1(4)
C43 C47 C48 119.8(4)
C49 C48 C47 119.3(4)
C49 C48 H48 120.3
C47 C48 H48 120.3
C48 C49 C50 122.3(4)
C48 C49 H49 118.8
C50 C49 H49 118.8
C49 C50 C42 119.6(4)
C49 C50 H50 120.2
C42 C50 H50 120.2
O44 C51 C52 117.2(4)
O44 C51 C45 122.0(4)
C52 C51 C45 120.8(4)
C53 C52 C51 120.8(4)
C53 C52 H52 119.6
C51 C52 H52 119.6
C52 C53 C54 120.2(4)
C52 C53 H53 119.9
C54 C53 H53 119.9
C46 C54 C53 119.2(4)
C46 C54 H54 120.4
C53 C54 H54 120.4
O62 C61 C66 121.4(4)
O62 C61 C62 119.7(4)
C66 C61 C62 118.9(4)
C70 C62 C63 120.6(4)
C70 C62 C61 120.1(4)
C63 C62 C61 119.3(4)
C67 C63 C62 118.7(4)
C67 C63 C64 121.0(4)
C62 C63 C64 120.3(4)
O61 C64 C65 120.5(4)
O61 C64 C63 119.3(4)
C65 C64 C63 120.1(4)
C71 C65 C66 117.8(4)
C71 C65 C64 121.7(4)
C66 C65 C64 120.4(4)
C74 C66 C65 121.4(4)
C74 C66 C61 118.3(4)
C65 C66 C61 120.3(4)
O63 C67 C68 116.5(4)
O63 C67 C63 123.3(4)
C68 C67 C63 120.2(4)
C67 C68 C69 120.4(4)
C67 C68 H68 119.8
C69 C68 H68 119.8
C68 C69 C70 120.2(5)
C68 C69 H69 119.9
C70 C69 H69 119.9
C62 C70 C69 119.9(4)
C62 C70 H70 120.1
C69 C70 H70 120.1
O64 C71 C65 122.5(4)
O64 C71 C72 116.2(4)
C65 C71 C72 121.3(4)
C73 C72 C71 119.1(5)
C73 C72 H72 120.5
C71 C72 H72 120.5
C72 C73 C74 121.3(4)
C72 C73 H73 119.4
C74 C73 H73 119.4
C73 C74 C66 119.1(4)
C73 C74 H74 120.5
C66 C74 H74 120.5
C7 O3 H3 109.5
C11 O4 H4 109.5
C27 O23 H23 109.5
C31 O24 H24 109.5
C47 O43 H43 109.5
C51 O44 H44 109.5
C67 O63 H63 109.5
C71 O64 H64 109.5

loop_
_geom_bond_atom_site_label_1
_geom_bond_atom_site_label_2
_geom_bond_distance
C1 O2 1.237(5)
C1 C6 1.461(6)
C1 C2 1.485(6)
C2 C10 1.386(6)
C2 C3 1.418(5)
C3 C7 1.383(5)
C3 C4 1.451(6)
C4 O1 1.259(4)
C4 C5 1.489(6)
C5 C11 1.403(6)
C5 C6 1.413(5)
C6 C14 1.390(6)
C7 O3 1.345(4)
C7 C8 1.396(6)
C8 C9 1.383(6)
C8 H8 0.9500
C9 C10 1.387(6)
C9 H9 0.9500
C10 H10 0.9500
C11 O4 1.355(5)
C11 C12 1.390(6)
C12 C13 1.372(6)
C12 H12 0.9500
C13 C14 1.396(6)
C13 H13 0.9500
C14 H14 0.9500
C21 O22 1.226(5)
C21 C22 1.486(6)
C21 C26 1.489(6)
C22 C30 1.390(6)
C22 C23 1.411(6)
C23 C27 1.401(6)
C23 C24 1.465(6)
C24 O21 1.260(5)
C24 C25 1.461(6)
C25 C31 1.390(6)
C25 C26 1.418(6)
C26 C34 1.387(6)
C27 O23 1.349(5)
C27 C28 1.389(6)
C28 C29 1.383(6)
C28 H28 0.9500
C29 C30 1.393(6)
C29 H29 0.9500
C30 H30 0.9500
C31 O24 1.346(5)
C31 C32 1.405(6)
C32 C33 1.371(6)
C32 H32 0.9500
C33 C34 1.376(6)
C33 H33 0.9500
C34 H34 0.9500
C41 O42 1.232(5)
C41 C42 1.472(6)
C41 C46 1.498(6)
C42 C50 1.394(6)
C42 C43 1.408(6)
C43 C47 1.397(6)
C43 C44 1.452(6)
C44 O41 1.281(5)
C44 C45 1.434(6)
C45 C46 1.408(5)
C45 C51 1.418(6)
C46 C54 1.391(6)
C47 O43 1.350(5)
C47 C48 1.413(6)
C48 C49 1.352(6)
C48 H48 0.9500
C49 C50 1.372(6)
C49 H49 0.9500
C50 H50 0.9500
C51 O44 1.359(5)
C51 C52 1.389(6)
C52 C53 1.366(6)
C52 H52 0.9500
C53 C54 1.407(6)
C53 H53 0.9500
C54 H54 0.9500
C61 O62 1.222(5)
C61 C66 1.485(6)
C61 C62 1.488(6)
C62 C70 1.360(6)
C62 C63 1.428(6)
C63 C67 1.396(6)
C63 C64 1.481(6)
C64 O61 1.254(5)
C64 C65 1.444(6)
C65 C71 1.382(6)
C65 C66 1.421(6)
C66 C74 1.386(6)
C67 O63 1.341(5)
C67 C68 1.383(6)
C68 C69 1.387(6)
C68 H68 0.9500
C69 C70 1.403(6)
C69 H69 0.9500
C70 H70 0.9500
C71 O64 1.362(5)
C71 C72 1.407(6)
C72 C73 1.385(6)
C72 H72 0.9500
C73 C74 1.386(6)
C73 H73 0.9500
C74 H74 0.9500
O3 H3 0.8400
O4 H4 0.8400
O23 H23 0.8400
O24 H24 0.8400
O43 H43 0.8400
O44 H44 0.8400
O63 H63 0.8400
O64 H64 0.8400
